data_1562969
loop_
_publ_author_name
'Stoyko, Stanislav S.'
'Khatun, Mansura'
'Scott Mullen, C.'
'Mar, Arthur'

_publ_section_title
;
 Ternary CaCu4P2-type pnictides AAg4Pn2 (A=Sr, Eu; Pn=As, Sb)
;
_journal_name_full 'Journal of Solid State Chemistry'
_journal_page_first 325
_journal_page_last 330
_journal_paper_doi 10.1016/j.jssc.2012.04.042
_journal_volume 192
_journal_year 2012
_chemical_formula_structural 'Eu Ag4 As2'
_chemical_formula_sum 'Ag4 As2 Eu'
_chemical_formula_weight 733.28
_chemical_name_common 'europium silver arsenide (1/4/2)'
_chemical_name_systematic 'europium silver arsenide (1/4/2)'
_space_group_IT_number 166
_space_group_name_Hall '-R 3 2"'
_space_group_name_H-M_alt 'R -3 m :H'
_symmetry_cell_setting trigonal
_symmetry_space_group_name_Hall '-R 3 2"'
_symmetry_space_group_name_H-M 'R -3 m :H'
_atom_sites_solution_hydrogens .
_atom_sites_solution_primary direct
_atom_sites_solution_secondary difmap
_audit_creation_method SHELXL-97
_cell_angle_alpha 90.00
_cell_angle_beta 90.00
_cell_angle_gamma 120.00
_cell_formula_units_Z 3
_cell_length_a 4.5352(2)
_cell_length_b 4.5352(2)
_cell_length_c 23.7221(11)
_cell_measurement_reflns_used 3132
_cell_measurement_temperature 295(2)
_cell_measurement_theta_max 33.01
_cell_measurement_theta_min 2.58
_cell_volume 422.55(3)
_computing_cell_refinement 'Bruker SAINT 7.68A (Bruker, 2009)'
_computing_data_collection 'Bruker SMART 5.054 (Bruker, 1999)'
_computing_data_reduction 'Bruker SAINT 7.68A'
_computing_molecular_graphics 'ATOMS 5.1 (Dowty, 1999)'
_computing_publication_material 'Bruker SHELXTL 6.12'
_computing_structure_refinement 'Bruker SHELXTL 6.12'
_computing_structure_solution 'Bruker SHELXTL 6.12'
_diffrn_ambient_temperature 295(2)
_diffrn_measured_fraction_theta_full 0.983
_diffrn_measured_fraction_theta_max 0.983
_diffrn_measurement_device_type 'Bruker D8/SMART APEX II CCD'
_diffrn_measurement_method '\w scans'
_diffrn_radiation_monochromator graphite
_diffrn_radiation_source 'fine-focus sealed tube'
_diffrn_radiation_type MoK\a
_diffrn_radiation_wavelength 0.71073
_diffrn_reflns_av_R_equivalents 0.0169
_diffrn_reflns_av_sigmaI/netI 0.0090
_diffrn_reflns_limit_h_max 6
_diffrn_reflns_limit_h_min -6
_diffrn_reflns_limit_k_max 6
_diffrn_reflns_limit_k_min -6
_diffrn_reflns_limit_l_max 35
_diffrn_reflns_limit_l_min -35
_diffrn_reflns_number 1945
_diffrn_reflns_theta_full 33.01
_diffrn_reflns_theta_max 33.01
_diffrn_reflns_theta_min 2.58
_diffrn_standards_interval_count .
_diffrn_standards_interval_time .
_diffrn_standards_number 0
_exptl_absorpt_coefficient_mu 36.124
_exptl_absorpt_correction_T_max 0.2574
_exptl_absorpt_correction_T_min 0.0620
_exptl_absorpt_correction_type numerical
_exptl_absorpt_process_details 'Bruker SHELXTL 6.12 (Sheldrick, 2001)'
_exptl_crystal_colour grey
_exptl_crystal_density_diffrn 8.645
_exptl_crystal_density_method 'not measured'
_exptl_crystal_description plate
_exptl_crystal_F_000 951
_exptl_crystal_size_max 0.17
_exptl_crystal_size_mid 0.10
_exptl_crystal_size_min 0.04
_refine_diff_density_max 2.700
_refine_diff_density_min -1.630
_refine_diff_density_rms 0.370
_refine_ls_extinction_coef 0.0095(6)
_refine_ls_extinction_expression Fc^*^=kFc[1+0.001xFc^2^\l^3^/sin(2\q)]^-1/4^
_refine_ls_extinction_method SHELXL
_refine_ls_goodness_of_fit_ref 1.260
_refine_ls_hydrogen_treatment .
_refine_ls_matrix_type full
_refine_ls_number_parameters 20
_refine_ls_number_reflns 235
_refine_ls_number_restraints 1
_refine_ls_restrained_S_all 1.265
_refine_ls_R_factor_all 0.0248
_refine_ls_R_factor_gt 0.0248
_refine_ls_shift/su_max 0.000
_refine_ls_shift/su_mean 0.000
_refine_ls_structure_factor_coef Fsqd
_refine_ls_weighting_details 'calc w=1/[\s^2^(Fo^2^)+(0.0208P)^2^+22.3382P] where P=(Fo^2^+2Fc^2^)/3'
_refine_ls_weighting_scheme calc
_refine_ls_wR_factor_gt 0.0669
_refine_ls_wR_factor_ref 0.0670
_reflns_number_gt 234
_reflns_number_total 235
_reflns_threshold_expression I>2\s(I)
_cod_data_source_file JSSC-2012-192-325.cif
_cod_data_source_block EuAg4As2
_cod_original_sg_symbol_H-M 'R -3 m'
_cod_database_code 1562969

loop_
_symmetry_equiv_pos_as_xyz
'x, y, z'
'-y, x-y, z'
'-x+y, -x, z'
'y, x, -z'
'x-y, -y, -z'
'-x, -x+y, -z'
'x+2/3, y+1/3, z+1/3'
'-y+2/3, x-y+1/3, z+1/3'
'-x+y+2/3, -x+1/3, z+1/3'
'y+2/3, x+1/3, -z+1/3'
'x-y+2/3, -y+1/3, -z+1/3'
'-x+2/3, -x+y+1/3, -z+1/3'
'x+1/3, y+2/3, z+2/3'
'-y+1/3, x-y+2/3, z+2/3'
'-x+y+1/3, -x+2/3, z+2/3'
'y+1/3, x+2/3, -z+2/3'
'x-y+1/3, -y+2/3, -z+2/3'
'-x+1/3, -x+y+2/3, -z+2/3'
'-x, -y, -z'
'y, -x+y, -z'
'x-y, x, -z'
'-y, -x, z'
'-x+y, y, z'
'x, x-y, z'
'-x+2/3, -y+1/3, -z+1/3'
'y+2/3, -x+y+1/3, -z+1/3'
'x-y+2/3, x+1/3, -z+1/3'
'-y+2/3, -x+1/3, z+1/3'
'-x+y+2/3, y+1/3, z+1/3'
'x+2/3, x-y+1/3, z+1/3'
'-x+1/3, -y+2/3, -z+2/3'
'y+1/3, -x+y+2/3, -z+2/3'
'x-y+1/3, x+2/3, -z+2/3'
'-y+1/3, -x+2/3, z+2/3'
'-x+y+1/3, y+2/3, z+2/3'
'x+1/3, x-y+2/3, z+2/3'

loop_
_atom_site_label
_atom_site_type_symbol
_atom_site_fract_x
_atom_site_fract_y
_atom_site_fract_z
_atom_site_U_iso_or_equiv
_atom_site_adp_type
_atom_site_occupancy
_atom_site_symmetry_multiplicity
_atom_site_calc_flag
_atom_site_refinement_flags
_atom_site_disorder_assembly
_atom_site_disorder_group
Eu Eu 0.0000 0.0000 0.0000 0.0132(3) Uani 1 12 d S . .
Ag1A Ag 0.0000 0.0000 0.14701(8) 0.0345(9) Uani 0.704(12) 6 d SP . .
Ag1B Ag 0.7522(15) 0.2478(15) 0.1785(3) 0.020(3) Uiso 0.076(5) 2 d SP . .
Ag1C Ag 0.5000 0.0000 0.5000 0.023(6) Uiso 0.044(6) 4 d SP . .
Ag2 Ag 0.0000 0.0000 0.42960(5) 0.0262(3) Uani 1 6 d S . .
As As 0.0000 0.0000 0.25866(5) 0.0147(3) Uani 1 6 d S . .

loop_
_atom_site_aniso_label
_atom_site_aniso_U_11
_atom_site_aniso_U_22
_atom_site_aniso_U_33
_atom_site_aniso_U_23
_atom_site_aniso_U_13
_atom_site_aniso_U_12
Eu 0.0134(3) 0.0134(3) 0.0128(4) 0.000 0.000 0.00670(16)
Ag1A 0.0421(12) 0.0421(12) 0.0194(8) 0.000 0.000 0.0211(6)
Ag2 0.0241(4) 0.0241(4) 0.0306(6) 0.000 0.000 0.0120(2)
As 0.0149(4) 0.0149(4) 0.0142(5) 0.000 0.000 0.0074(2)

loop_
_atom_type_symbol
_atom_type_description
_atom_type_scat_dispersion_real
_atom_type_scat_dispersion_imag
_atom_type_scat_source
As As 0.0499 2.0058 'International Tables Vol C Tables 4.2.6.8 and 6.1.1.4'
Ag Ag -0.8971 1.1015 'International Tables Vol C Tables 4.2.6.8 and 6.1.1.4'
Eu Eu -0.1578 3.6682 'International Tables Vol C Tables 4.2.6.8 and 6.1.1.4'

loop_
_geom_angle_atom_site_label_1
_geom_angle_atom_site_label_2
_geom_angle_atom_site_label_3
_geom_angle
_geom_angle_site_symmetry_1
_geom_angle_site_symmetry_3
As Eu As 180.00(4) 25 13_444
As Eu As 91.66(3) 25 25_445
As Eu As 88.34(3) 13_444 25_445
As Eu As 88.34(3) 25 13_554
As Eu As 91.66(3) 13_444 13_554
As Eu As 180.00(4) 25_445 13_554
As Eu As 91.66(3) 25 25_455
As Eu As 88.34(3) 13_444 25_455
As Eu As 91.66(3) 25_445 25_455
As Eu As 88.34(3) 13_554 25_455
As Eu As 88.34(3) 25 13_544
As Eu As 91.66(3) 13_444 13_544
As Eu As 88.34(3) 25_445 13_544
As Eu As 91.66(3) 13_554 13_544
As Eu As 180.00(4) 25_455 13_544
As Eu Ag2 132.877(9) 25 25_445
As Eu Ag2 47.123(9) 13_444 25_445
As Eu Ag2 75.17(2) 25_445 25_445
As Eu Ag2 104.83(2) 13_554 25_445
As Eu Ag2 132.876(9) 25_455 25_445
As Eu Ag2 47.124(9) 13_544 25_445
As Eu Ag2 47.123(9) 25 13_554
As Eu Ag2 132.877(9) 13_444 13_554
As Eu Ag2 104.83(2) 25_445 13_554
As Eu Ag2 75.17(2) 13_554 13_554
As Eu Ag2 47.124(9) 25_455 13_554
As Eu Ag2 132.876(9) 13_544 13_554
Ag2 Eu Ag2 180.00(3) 25_445 13_554
As Eu Ag2 75.17(2) 25 25
As Eu Ag2 104.83(2) 13_444 25
As Eu Ag2 132.877(9) 25_445 25
As Eu Ag2 47.123(9) 13_554 25
As Eu Ag2 132.876(9) 25_455 25
As Eu Ag2 47.124(9) 13_544 25
Ag2 Eu Ag2 81.49(2) 25_445 25
Ag2 Eu Ag2 98.51(2) 13_554 25
As Eu Ag2 104.83(2) 25 13_444
As Eu Ag2 75.17(2) 13_444 13_444
As Eu Ag2 47.123(9) 25_445 13_444
As Eu Ag2 132.877(9) 13_554 13_444
As Eu Ag2 47.124(9) 25_455 13_444
As Eu Ag2 132.876(9) 13_544 13_444
Ag2 Eu Ag2 98.51(2) 25_445 13_444
Ag2 Eu Ag2 81.49(2) 13_554 13_444
Ag2 Eu Ag2 180.00(3) 25 13_444
As Eu Ag2 47.124(9) 25 13_544
As Eu Ag2 132.876(9) 13_444 13_544
As Eu Ag2 47.124(9) 25_445 13_544
As Eu Ag2 132.876(9) 13_554 13_544
As Eu Ag2 104.83(2) 25_455 13_544
As Eu Ag2 75.17(2) 13_544 13_544
Ag2 Eu Ag2 98.51(2) 25_445 13_544
Ag2 Eu Ag2 81.49(2) 13_554 13_544
Ag2 Eu Ag2 98.51(2) 25 13_544
Ag2 Eu Ag2 81.49(2) 13_444 13_544
As Eu Ag2 132.876(9) 25 25_455
As Eu Ag2 47.124(9) 13_444 25_455
As Eu Ag2 132.876(9) 25_445 25_455
As Eu Ag2 47.124(9) 13_554 25_455
As Eu Ag2 75.17(2) 25_455 25_455
As Eu Ag2 104.83(2) 13_544 25_455
Ag2 Eu Ag2 81.49(2) 25_445 25_455
Ag2 Eu Ag2 98.51(2) 13_554 25_455
Ag2 Eu Ag2 81.49(2) 25 25_455
Ag2 Eu Ag2 98.51(2) 13_444 25_455
Ag2 Eu Ag2 180.00(3) 13_544 25_455
Ag1B Ag1A Ag1B 113.2(6) 27_445 26_455
Ag1B Ag1A Ag1B 113.2(6) 27_445 25
Ag1B Ag1A Ag1B 113.2(6) 26_455 25
Ag1B Ag1A Ag1C 111.4(3) 27_445 15_554
Ag1B Ag1A Ag1C 111.4(3) 26_455 15_554
Ag1B Ag1A Ag1C 4.2(6) 25 15_554
Ag1B Ag1A Ag1C 4.2(6) 27_445 14_544
Ag1B Ag1A Ag1C 111.4(3) 26_455 14_544
Ag1B Ag1A Ag1C 111.4(3) 25 14_544
Ag1C Ag1A Ag1C 109.34(7) 15_554 14_544
Ag1B Ag1A Ag1C 111.4(3) 27_445 13_444
Ag1B Ag1A Ag1C 4.2(6) 26_455 13_444
Ag1B Ag1A Ag1C 111.4(3) 25 13_444
Ag1C Ag1A Ag1C 109.34(7) 15_554 13_444
Ag1C Ag1A Ag1C 109.34(7) 14_544 13_444
Ag1B Ag1A Ag1B 5.6(9) 27_445 3_665
Ag1B Ag1A Ag1B 110.8(3) 26_455 3_665
Ag1B Ag1A Ag1B 110.8(3) 25 3_665
Ag1C Ag1A Ag1B 108.63(11) 15_554 3_665
Ag1C Ag1A Ag1B 1.4(2) 14_544 3_665
Ag1C Ag1A Ag1B 108.62(11) 13_444 3_665
Ag1B Ag1A Ag1B 110.8(3) 27_445 2_545
Ag1B Ag1A Ag1B 5.6(9) 26_455 2_545
Ag1B Ag1A Ag1B 110.8(3) 25 2_545
Ag1C Ag1A Ag1B 108.63(11) 15_554 2_545
Ag1C Ag1A Ag1B 108.62(11) 14_544 2_545
Ag1C Ag1A Ag1B 1.4(2) 13_444 2_545
Ag1B Ag1A Ag1B 107.9(2) 3_665 2_545
Ag1B Ag1A Ag1B 110.8(3) 27_445 1_455
Ag1B Ag1A Ag1B 110.8(3) 26_455 1_455
Ag1B Ag1A Ag1B 5.6(9) 25 1_455
Ag1C Ag1A Ag1B 1.4(2) 15_554 1_455
Ag1C Ag1A Ag1B 108.63(11) 14_544 1_455
Ag1C Ag1A Ag1B 108.63(11) 13_444 1_455
Ag1B Ag1A Ag1B 107.9(2) 3_665 1_455
Ag1B Ag1A Ag1B 107.9(2) 2_545 1_455
Ag1B Ag1A As 74.6(7) 27_445 .
Ag1B Ag1A As 74.6(7) 26_455 .
Ag1B Ag1A As 74.6(7) 25 .
Ag1C Ag1A As 70.40(7) 15_554 .
Ag1C Ag1A As 70.40(7) 14_544 .
Ag1C Ag1A As 70.40(7) 13_444 .
Ag1B Ag1A As 69.0(2) 3_665 .
Ag1B Ag1A As 69.0(2) 2_545 .
Ag1B Ag1A As 69.0(2) 1_455 .
Ag1B Ag1A Ag1A 4.2(6) 27_445 25
Ag1B Ag1A Ag1A 111.4(3) 26_455 25
Ag1B Ag1A Ag1A 111.4(3) 25 25
Ag1C Ag1A Ag1A 109.34(7) 15_554 25
Ag1C Ag1A Ag1A 0.0 14_544 25
Ag1C Ag1A Ag1A 109.34(7) 13_444 25
Ag1B Ag1A Ag1A 1.4(2) 3_665 25
Ag1B Ag1A Ag1A 108.62(11) 2_545 25
Ag1B Ag1A Ag1A 108.62(11) 1_455 25
As Ag1A Ag1A 70.39(7) . 25
Ag1B Ag1A Ag1A 111.4(3) 27_445 25_445
Ag1B Ag1A Ag1A 4.2(6) 26_455 25_445
Ag1B Ag1A Ag1A 111.4(3) 25 25_445
Ag1C Ag1A Ag1A 109.34(7) 15_554 25_445
Ag1C Ag1A Ag1A 109.34(7) 14_544 25_445
Ag1C Ag1A Ag1A 0.0 13_444 25_445
Ag1B Ag1A Ag1A 108.62(11) 3_665 25_445
Ag1B Ag1A Ag1A 1.4(2) 2_545 25_445
Ag1B Ag1A Ag1A 108.62(11) 1_455 25_445
As Ag1A Ag1A 70.39(7) . 25_445
Ag1A Ag1A Ag1A 109.34(7) 25 25_445
Ag1B Ag1A Ag1A 111.4(3) 27_445 25_455
Ag1B Ag1A Ag1A 111.4(3) 26_455 25_455
Ag1B Ag1A Ag1A 4.2(6) 25 25_455
Ag1C Ag1A Ag1A 0.0 15_554 25_455
Ag1C Ag1A Ag1A 109.34(7) 14_544 25_455
Ag1C Ag1A Ag1A 109.34(7) 13_444 25_455
Ag1B Ag1A Ag1A 108.62(11) 3_665 25_455
Ag1B Ag1A Ag1A 108.62(11) 2_545 25_455
Ag1B Ag1A Ag1A 1.4(2) 1_455 25_455
As Ag1A Ag1A 70.39(7) . 25_455
Ag1A Ag1A Ag1A 109.34(7) 25 25_455
Ag1A Ag1A Ag1A 109.34(7) 25_445 25_455
Ag1B Ag1A Ag2 170.7(7) 27_445 13_444
Ag1B Ag1A Ag2 70.9(4) 26_455 13_444
Ag1B Ag1A Ag2 70.9(4) 25 13_444
Ag1C Ag1A Ag2 73.27(2) 15_554 13_444
Ag1C Ag1A Ag2 174.91(11) 14_544 13_444
Ag1C Ag1A Ag2 73.27(2) 13_444 13_444
Ag1B Ag1A Ag2 176.3(2) 3_665 13_444
Ag1B Ag1A Ag2 74.08(12) 2_545 13_444
Ag1B Ag1A Ag2 74.08(12) 1_455 13_444
As Ag1A Ag2 114.69(4) . 13_444
Ag1A Ag1A Ag2 174.92(11) 25 13_444
Ag1A Ag1A Ag2 73.27(2) 25_445 13_444
Ag1A Ag1A Ag2 73.27(2) 25_455 13_444
Ag1B Ag1A Ag2 70.9(4) 27_445 13_554
Ag1B Ag1A Ag2 170.7(7) 26_455 13_554
Ag1B Ag1A Ag2 70.9(4) 25 13_554
Ag1C Ag1A Ag2 73.27(2) 15_554 13_554
Ag1C Ag1A Ag2 73.27(2) 14_544 13_554
Ag1C Ag1A Ag2 174.91(11) 13_444 13_554
Ag1B Ag1A Ag2 74.08(12) 3_665 13_554
Ag1B Ag1A Ag2 176.3(2) 2_545 13_554
Ag1B Ag1A Ag2 74.08(12) 1_455 13_554
As Ag1A Ag2 114.69(4) . 13_554
Ag1A Ag1A Ag2 73.27(2) 25 13_554
Ag1A Ag1A Ag2 174.92(11) 25_445 13_554
Ag1A Ag1A Ag2 73.27(2) 25_455 13_554
Ag2 Ag1A Ag2 103.79(5) 13_444 13_554
Ag1B Ag1A Ag2 70.9(4) 27_445 13_544
Ag1B Ag1A Ag2 70.9(4) 26_455 13_544
Ag1B Ag1A Ag2 170.7(7) 25 13_544
Ag1C Ag1A Ag2 174.91(11) 15_554 13_544
Ag1C Ag1A Ag2 73.27(2) 14_544 13_544
Ag1C Ag1A Ag2 73.27(2) 13_444 13_544
Ag1B Ag1A Ag2 74.08(12) 3_665 13_544
Ag1B Ag1A Ag2 74.08(12) 2_545 13_544
Ag1B Ag1A Ag2 176.3(2) 1_455 13_544
As Ag1A Ag2 114.69(4) . 13_544
Ag1A Ag1A Ag2 73.27(2) 25 13_544
Ag1A Ag1A Ag2 73.27(2) 25_445 13_544
Ag1A Ag1A Ag2 174.92(11) 25_455 13_544
Ag2 Ag1A Ag2 103.78(5) 13_444 13_544
Ag2 Ag1A Ag2 103.78(5) 13_554 13_544
Ag1B Ag1A Ag1B 10.9(2) 27_445 2_655
Ag1B Ag1A Ag1B 123.5(3) 26_455 2_655
Ag1B Ag1A Ag1B 103.79(19) 25 2_655
Ag1C Ag1A Ag1B 102.39(12) 15_554 2_655
Ag1C Ag1A Ag1B 12.07(19) 14_544 2_655
Ag1C Ag1A Ag1B 121.4(2) 13_444 2_655
Ag1B Ag1A Ag1B 12.8(2) 3_665 2_655
Ag1B Ag1A Ag1B 120.6(2) 2_545 2_655
Ag1B Ag1A Ag1B 101.91(17) 1_455 2_655
As Ag1A Ag1B 76.06(17) . 2_655
Ag1A Ag1A Ag1B 12.07(19) 25 2_655
Ag1A Ag1A Ag1B 121.4(2) 25_445 2_655
Ag1A Ag1A Ag1B 102.39(12) 25_455 2_655
Ag2 Ag1A Ag1B 165.0(2) 13_444 2_655
Ag2 Ag1A Ag1B 61.3(2) 13_554 2_655
Ag2 Ag1A Ag1B 79.38(12) 13_544 2_655
Ag1B Ag1A Ag1B 10.88(19) 27_445 .
Ag1B Ag1A Ag1B 103.80(19) 26_455 .
Ag1B Ag1A Ag1B 123.5(3) 25 .
Ag1C Ag1A Ag1B 121.4(2) 15_554 .
Ag1C Ag1A Ag1B 12.07(19) 14_544 .
Ag1C Ag1A Ag1B 102.39(12) 13_444 .
Ag1B Ag1A Ag1B 12.8(2) 3_665 .
Ag1B Ag1A Ag1B 101.91(17) 2_545 .
Ag1B Ag1A Ag1B 120.6(3) 1_455 .
As Ag1A Ag1B 76.06(17) . .
Ag1A Ag1A Ag1B 12.08(19) 25 .
Ag1A Ag1A Ag1B 102.39(12) 25_445 .
Ag1A Ag1A Ag1B 121.4(2) 25_455 .
Ag2 Ag1A Ag1B 165.0(2) 13_444 .
Ag2 Ag1A Ag1B 79.38(12) 13_554 .
Ag2 Ag1A Ag1B 61.3(2) 13_544 .
Ag1B Ag1A Ag1B 21.6(3) 2_655 .
Ag1B Ag1A Ag1B 123.5(3) 27_445 3
Ag1B Ag1A Ag1B 10.9(2) 26_455 3
Ag1B Ag1A Ag1B 103.79(19) 25 3
Ag1C Ag1A Ag1B 102.39(12) 15_554 3
Ag1C Ag1A Ag1B 121.4(2) 14_544 3
Ag1C Ag1A Ag1B 12.07(19) 13_444 3
Ag1B Ag1A Ag1B 120.6(2) 3_665 3
Ag1B Ag1A Ag1B 12.8(2) 2_545 3
Ag1B Ag1A Ag1B 101.91(17) 1_455 3
As Ag1A Ag1B 76.06(17) . 3
Ag1A Ag1A Ag1B 121.4(2) 25 3
Ag1A Ag1A Ag1B 12.07(19) 25_445 3
Ag1A Ag1A Ag1B 102.39(12) 25_455 3
Ag2 Ag1A Ag1B 61.3(2) 13_444 3
Ag2 Ag1A Ag1B 165.0(2) 13_554 3
Ag2 Ag1A Ag1B 79.38(12) 13_544 3
Ag1B Ag1A Ag1B 133.4(4) 2_655 3
Ag1B Ag1A Ag1B 114.39(13) . 3
Ag1B Ag1A Ag1B 103.80(19) 27_445 1_445
Ag1B Ag1A Ag1B 10.9(2) 26_455 1_445
Ag1B Ag1A Ag1B 123.5(3) 25 1_445
Ag1C Ag1A Ag1B 121.4(2) 15_554 1_445
Ag1C Ag1A Ag1B 102.39(12) 14_544 1_445
Ag1C Ag1A Ag1B 12.07(19) 13_444 1_445
Ag1B Ag1A Ag1B 101.91(17) 3_665 1_445
Ag1B Ag1A Ag1B 12.8(2) 2_545 1_445
Ag1B Ag1A Ag1B 120.6(3) 1_455 1_445
As Ag1A Ag1B 76.06(17) . 1_445
Ag1A Ag1A Ag1B 102.39(12) 25 1_445
Ag1A Ag1A Ag1B 12.08(19) 25_445 1_445
Ag1A Ag1A Ag1B 121.4(2) 25_455 1_445
Ag2 Ag1A Ag1B 79.38(12) 13_444 1_445
Ag2 Ag1A Ag1B 165.0(2) 13_554 1_445
Ag2 Ag1A Ag1B 61.3(2) 13_544 1_445
Ag1B Ag1A Ag1B 114.39(13) 2_655 1_445
Ag1B Ag1A Ag1B 93.9(3) . 1_445
Ag1B Ag1A Ag1B 21.6(3) 3 1_445
Ag1B Ag1A Ag1B 103.79(19) 27_445 2
Ag1B Ag1A Ag1B 123.5(3) 26_455 2
Ag1B Ag1A Ag1B 10.9(2) 25 2
Ag1C Ag1A Ag1B 12.07(19) 15_554 2
Ag1C Ag1A Ag1B 102.39(12) 14_544 2
Ag1C Ag1A Ag1B 121.4(2) 13_444 2
Ag1B Ag1A Ag1B 101.91(18) 3_665 2
Ag1B Ag1A Ag1B 120.6(3) 2_545 2
Ag1B Ag1A Ag1B 12.8(2) 1_455 2
As Ag1A Ag1B 76.06(17) . 2
Ag1A Ag1A Ag1B 102.39(12) 25 2
Ag1A Ag1A Ag1B 121.4(2) 25_445 2
Ag1A Ag1A Ag1B 12.07(19) 25_455 2
Ag2 Ag1A Ag1B 79.38(12) 13_444 2
Ag2 Ag1A Ag1B 61.3(2) 13_554 2
Ag2 Ag1A Ag1B 165.0(2) 13_544 2
Ag1B Ag1A Ag1B 93.9(3) 2_655 2
Ag1B Ag1A Ag1B 114.39(13) . 2
Ag1B Ag1A Ag1B 114.39(13) 3 2
Ag1B Ag1A Ag1B 133.4(4) 1_445 2
Ag1B Ag1A Ag1B 123.5(3) 27_445 3_565
Ag1B Ag1A Ag1B 103.79(19) 26_455 3_565
Ag1B Ag1A Ag1B 10.9(2) 25 3_565
Ag1C Ag1A Ag1B 12.07(19) 15_554 3_565
Ag1C Ag1A Ag1B 121.4(2) 14_544 3_565
Ag1C Ag1A Ag1B 102.39(12) 13_444 3_565
Ag1B Ag1A Ag1B 120.6(3) 3_665 3_565
Ag1B Ag1A Ag1B 101.91(18) 2_545 3_565
Ag1B Ag1A Ag1B 12.8(2) 1_455 3_565
As Ag1A Ag1B 76.06(17) . 3_565
Ag1A Ag1A Ag1B 121.4(2) 25 3_565
Ag1A Ag1A Ag1B 102.39(12) 25_445 3_565
Ag1A Ag1A Ag1B 12.07(19) 25_455 3_565
Ag2 Ag1A Ag1B 61.3(2) 13_444 3_565
Ag2 Ag1A Ag1B 79.38(12) 13_554 3_565
Ag2 Ag1A Ag1B 165.0(2) 13_544 3_565
Ag1B Ag1A Ag1B 114.39(13) 2_655 3_565
Ag1B Ag1A Ag1B 133.4(4) . 3_565
Ag1B Ag1A Ag1B 93.9(3) 3 3_565
Ag1B Ag1A Ag1B 114.39(13) 1_445 3_565
Ag1B Ag1A Ag1B 21.6(3) 2 3_565
Ag1B Ag1A As 123.3(3) 27_445 25_445
Ag1B Ag1A As 48.6(7) 26_455 25_445
Ag1B Ag1A As 123.3(3) 25 25_445
Ag1C Ag1A As 125.30(3) 15_554 25_445
Ag1C Ag1A As 125.30(3) 14_544 25_445
Ag1C Ag1A As 52.84(5) 13_444 25_445
Ag1B Ag1A As 125.94(9) 3_665 25_445
Ag1B Ag1A As 54.3(2) 2_545 25_445
Ag1B Ag1A As 125.94(9) 1_455 25_445
As Ag1A As 123.24(3) . 25_445
Ag1A Ag1A As 125.30(3) 25 25_445
Ag1A Ag1A As 52.84(5) 25_445 25_445
Ag1A Ag1A As 125.30(3) 25_455 25_445
Ag2 Ag1A As 52.49(2) 13_444 25_445
Ag2 Ag1A As 122.07(7) 13_554 25_445
Ag2 Ag1A As 52.49(2) 13_544 25_445
Ag1B Ag1A As 131.77(11) 2_655 25_445
Ag1B Ag1A As 113.2(2) . 25_445
Ag1B Ag1A As 48.37(15) 3 25_445
Ag1B Ag1A As 48.37(15) 1_445 25_445
Ag1B Ag1A As 131.77(12) 2 25_445
Ag1B Ag1A As 113.2(2) 3_565 25_445
Ag1B Ag1A As 48.6(7) 27_445 25
Ag1B Ag1A As 123.3(3) 26_455 25
Ag1B Ag1A As 123.3(3) 25 25
Ag1C Ag1A As 125.30(3) 15_554 25
Ag1C Ag1A As 52.84(5) 14_544 25
Ag1C Ag1A As 125.30(3) 13_444 25
Ag1B Ag1A As 54.3(2) 3_665 25
Ag1B Ag1A As 125.94(9) 2_545 25
Ag1B Ag1A As 125.94(9) 1_455 25
As Ag1A As 123.24(3) . 25
Ag1A Ag1A As 52.84(5) 25 25
Ag1A Ag1A As 125.30(3) 25_445 25
Ag1A Ag1A As 125.30(3) 25_455 25
Ag2 Ag1A As 122.07(7) 13_444 25
Ag2 Ag1A As 52.49(2) 13_554 25
Ag2 Ag1A As 52.49(2) 13_544 25
Ag1B Ag1A As 48.37(15) 2_655 25
Ag1B Ag1A As 48.37(15) . 25
Ag1B Ag1A As 131.77(11) 3 25
Ag1B Ag1A As 113.2(2) 1_445 25
Ag1B Ag1A As 113.2(2) 2 25
Ag1B Ag1A As 131.77(11) 3_565 25
As Ag1A As 92.83(5) 25_445 25
Ag1B Ag1A As 123.3(3) 27_445 25_455
Ag1B Ag1A As 123.3(3) 26_455 25_455
Ag1B Ag1A As 48.6(7) 25 25_455
Ag1C Ag1A As 52.84(5) 15_554 25_455
Ag1C Ag1A As 125.30(3) 14_544 25_455
Ag1C Ag1A As 125.30(3) 13_444 25_455
Ag1B Ag1A As 125.94(9) 3_665 25_455
Ag1B Ag1A As 125.94(9) 2_545 25_455
Ag1B Ag1A As 54.3(2) 1_455 25_455
As Ag1A As 123.24(3) . 25_455
Ag1A Ag1A As 125.30(3) 25 25_455
Ag1A Ag1A As 125.30(3) 25_445 25_455
Ag1A Ag1A As 52.84(5) 25_455 25_455
Ag2 Ag1A As 52.49(2) 13_444 25_455
Ag2 Ag1A As 52.49(2) 13_554 25_455
Ag2 Ag1A As 122.07(7) 13_544 25_455
Ag1B Ag1A As 113.2(2) 2_655 25_455
Ag1B Ag1A As 131.77(11) . 25_455
Ag1B Ag1A As 113.2(2) 3 25_455
Ag1B Ag1A As 131.77(11) 1_445 25_455
Ag1B Ag1A As 48.37(15) 2 25_455
Ag1B Ag1A As 48.37(15) 3_565 25_455
As Ag1A As 92.83(5) 25_445 25_455
As Ag1A As 92.83(5) 25 25_455
Ag1B Ag1A Ag2 57.2(4) 27_445 31
Ag1B Ag1A Ag2 125.4(7) 26_455 31
Ag1B Ag1A Ag2 57.2(4) 25 31
Ag1C Ag1A Ag2 54.76(4) 15_554 31
Ag1C Ag1A Ag2 54.76(4) 14_544 31
Ag1C Ag1A Ag2 121.19(9) 13_444 31
Ag1B Ag1A Ag2 53.96(11) 3_665 31
Ag1B Ag1A Ag2 119.8(2) 2_545 31
Ag1B Ag1A Ag2 53.96(11) 1_455 31
As Ag1A Ag2 50.79(3) . 31
Ag1A Ag1A Ag2 54.75(4) 25 31
Ag1A Ag1A Ag2 121.18(9) 25_445 31
Ag1A Ag1A Ag2 54.75(4) 25_455 31
Ag2 Ag1A Ag2 128.03(2) 13_444 31
Ag2 Ag1A Ag2 63.90(4) 13_554 31
Ag2 Ag1A Ag2 128.03(2) 13_544 31
Ag1B Ag1A Ag2 49.67(11) 2_655 31
Ag1B Ag1A Ag2 66.7(2) . 31
Ag1B Ag1A Ag2 125.84(16) 3 31
Ag1B Ag1A Ag2 125.84(16) 1_445 31
Ag1B Ag1A Ag2 49.67(11) 2 31
Ag1B Ag1A Ag2 66.7(2) 3_565 31
As Ag1A Ag2 174.03(6) 25_445 31
As Ag1A Ag2 91.29(2) 25 31
As Ag1A Ag2 91.29(2) 25_455 31
Ag1B Ag1A Ag2 125.4(7) 27_445 31_445
Ag1B Ag1A Ag2 57.2(4) 26_455 31_445
Ag1B Ag1A Ag2 57.2(4) 25 31_445
Ag1C Ag1A Ag2 54.76(4) 15_554 31_445
Ag1C Ag1A Ag2 121.19(9) 14_544 31_445
Ag1C Ag1A Ag2 54.76(4) 13_444 31_445
Ag1B Ag1A Ag2 119.8(2) 3_665 31_445
Ag1B Ag1A Ag2 53.96(11) 2_545 31_445
Ag1B Ag1A Ag2 53.96(11) 1_455 31_445
As Ag1A Ag2 50.79(3) . 31_445
Ag1A Ag1A Ag2 121.18(9) 25 31_445
Ag1A Ag1A Ag2 54.75(4) 25_445 31_445
Ag1A Ag1A Ag2 54.75(4) 25_455 31_445
Ag2 Ag1A Ag2 63.90(4) 13_444 31_445
Ag2 Ag1A Ag2 128.03(2) 13_554 31_445
Ag2 Ag1A Ag2 128.03(2) 13_544 31_445
Ag1B Ag1A Ag2 125.84(16) 2_655 31_445
Ag1B Ag1A Ag2 125.84(16) . 31_445
Ag1B Ag1A Ag2 49.67(11) 3 31_445
Ag1B Ag1A Ag2 66.7(2) 1_445 31_445
Ag1B Ag1A Ag2 66.7(2) 2 31_445
Ag1B Ag1A Ag2 49.67(11) 3_565 31_445
As Ag1A Ag2 91.29(2) 25_445 31_445
As Ag1A Ag2 174.03(6) 25 31_445
As Ag1A Ag2 91.29(2) 25_455 31_445
Ag2 Ag1A Ag2 84.29(4) 31 31_445
Ag1B Ag1A Ag2 57.2(4) 27_445 31_545
Ag1B Ag1A Ag2 57.2(4) 26_455 31_545
Ag1B Ag1A Ag2 125.4(7) 25 31_545
Ag1C Ag1A Ag2 121.19(9) 15_554 31_545
Ag1C Ag1A Ag2 54.76(4) 14_544 31_545
Ag1C Ag1A Ag2 54.76(4) 13_444 31_545
Ag1B Ag1A Ag2 53.96(11) 3_665 31_545
Ag1B Ag1A Ag2 53.96(11) 2_545 31_545
Ag1B Ag1A Ag2 119.8(2) 1_455 31_545
As Ag1A Ag2 50.79(3) . 31_545
Ag1A Ag1A Ag2 54.75(4) 25 31_545
Ag1A Ag1A Ag2 54.75(4) 25_445 31_545
Ag1A Ag1A Ag2 121.18(9) 25_455 31_545
Ag2 Ag1A Ag2 128.03(2) 13_444 31_545
Ag2 Ag1A Ag2 128.03(2) 13_554 31_545
Ag2 Ag1A Ag2 63.90(4) 13_544 31_545
Ag1B Ag1A Ag2 66.7(2) 2_655 31_545
Ag1B Ag1A Ag2 49.67(11) . 31_545
Ag1B Ag1A Ag2 66.7(2) 3 31_545
Ag1B Ag1A Ag2 49.67(11) 1_445 31_545
Ag1B Ag1A Ag2 125.84(16) 2 31_545
Ag1B Ag1A Ag2 125.84(16) 3_565 31_545
As Ag1A Ag2 91.29(2) 25_445 31_545
As Ag1A Ag2 91.29(2) 25 31_545
As Ag1A Ag2 174.03(6) 25_455 31_545
Ag2 Ag1A Ag2 84.29(4) 31 31_545
Ag2 Ag1A Ag2 84.29(4) 31_445 31_545
Ag1B Ag1A Eu 105.4(7) 27_445 .
Ag1B Ag1A Eu 105.4(7) 26_455 .
Ag1B Ag1A Eu 105.4(7) 25 .
Ag1C Ag1A Eu 109.60(7) 15_554 .
Ag1C Ag1A Eu 109.60(7) 14_544 .
Ag1C Ag1A Eu 109.60(7) 13_444 .
Ag1B Ag1A Eu 111.0(2) 3_665 .
Ag1B Ag1A Eu 111.0(2) 2_545 .
Ag1B Ag1A Eu 111.0(2) 1_455 .
As Ag1A Eu 180.0 . .
Ag1A Ag1A Eu 109.61(7) 25 .
Ag1A Ag1A Eu 109.61(7) 25_445 .
Ag1A Ag1A Eu 109.61(7) 25_455 .
Ag2 Ag1A Eu 65.31(4) 13_444 .
Ag2 Ag1A Eu 65.31(4) 13_554 .
Ag2 Ag1A Eu 65.31(4) 13_544 .
Ag1B Ag1A Eu 103.94(17) 2_655 .
Ag1B Ag1A Eu 103.94(17) . .
Ag1B Ag1A Eu 103.94(17) 3 .
Ag1B Ag1A Eu 103.94(17) 1_445 .
Ag1B Ag1A Eu 103.94(17) 2 .
Ag1B Ag1A Eu 103.94(17) 3_565 .
As Ag1A Eu 56.76(3) 25_445 .
As Ag1A Eu 56.76(3) 25 .
As Ag1A Eu 56.76(3) 25_455 .
Ag2 Ag1A Eu 129.21(3) 31 .
Ag2 Ag1A Eu 129.21(3) 31_445 .
Ag2 Ag1A Eu 129.21(3) 31_545 .
Ag1C Ag1B Ag1A 171.6(13) 15_654 25
Ag1C Ag1B Ag1B 142.4(4) 15_654 2_655
Ag1A Ag1B Ag1B 33.4(3) 25 2_655
Ag1C Ag1B Ag1B 142.4(4) 15_654 3_665
Ag1A Ag1B Ag1B 33.4(3) 25 3_665
Ag1B Ag1B Ag1B 60.000(3) 2_655 3_665
Ag1C Ag1B Ag1B 0.006(3) 15_654 25_655
Ag1A Ag1B Ag1B 171.6(13) 25 25_655
Ag1B Ag1B Ag1B 142.4(4) 2_655 25_655
Ag1B Ag1B Ag1B 142.4(4) 3_665 25_655
Ag1C Ag1B Ag1C 128.5(5) 15_654 14_544
Ag1A Ag1B Ag1C 47.0(4) 25 14_544
Ag1B Ag1B Ag1C 70.8(2) 2_655 14_544
Ag1B Ag1B Ag1C 13.9(3) 3_665 14_544
Ag1B Ag1B Ag1C 128.5(5) 25_655 14_544
Ag1C Ag1B Ag1C 128.5(5) 15_654 13_554
Ag1A Ag1B Ag1C 47.0(4) 25 13_554
Ag1B Ag1B Ag1C 13.9(3) 2_655 13_554
Ag1B Ag1B Ag1C 70.8(2) 3_665 13_554
Ag1B Ag1B Ag1C 128.5(5) 25_655 13_554
Ag1C Ag1B Ag1C 79.8(4) 14_544 13_554
Ag1C Ag1B Ag1A 2.8(4) 15_654 1_655
Ag1A Ag1B Ag1A 174.4(9) 25 1_655
Ag1B Ag1B Ag1A 143.94(11) 2_655 1_655
Ag1B Ag1B Ag1A 143.94(11) 3_665 1_655
Ag1B Ag1B Ag1A 2.8(4) 25_655 1_655
Ag1C Ag1B Ag1A 130.1(4) 14_544 1_655
Ag1C Ag1B Ag1A 130.1(4) 13_554 1_655
Ag1C Ag1B Ag1B 17.1(4) 15_654 26
Ag1A Ag1B Ag1B 166.0(3) 25 26
Ag1B Ag1B Ag1B 159.5(4) 2_655 26
Ag1B Ag1B Ag1B 134.1(3) 3_665 26
Ag1B Ag1B Ag1B 17.1(4) 25_655 26
Ag1C Ag1B Ag1B 121.1(2) 14_544 26
Ag1C Ag1B Ag1B 145.5(7) 13_554 26
Ag1A Ag1B Ag1B 15.6(3) 1_655 26
Ag1C Ag1B Ag1B 17.1(4) 15_654 27_545
Ag1A Ag1B Ag1B 166.0(3) 25 27_545
Ag1B Ag1B Ag1B 134.1(3) 2_655 27_545
Ag1B Ag1B Ag1B 159.5(4) 3_665 27_545
Ag1B Ag1B Ag1B 17.1(4) 25_655 27_545
Ag1C Ag1B Ag1B 145.5(7) 14_544 27_545
Ag1C Ag1B Ag1B 121.1(2) 13_554 27_545
Ag1A Ag1B Ag1B 15.6(3) 1_655 27_545
Ag1B Ag1B Ag1B 27.8(5) 26 27_545
Ag1C Ag1B Ag1B 121.8(6) 15_654 27_445
Ag1A Ag1B Ag1B 53.6(4) 25 27_445
Ag1B Ag1B Ag1B 76.1(3) 2_655 27_445
Ag1B Ag1B Ag1B 20.5(4) 3_665 27_445
Ag1B Ag1B Ag1B 121.8(6) 25_655 27_445
Ag1C Ag1B Ag1B 6.63(7) 14_544 27_445
Ag1C Ag1B Ag1B 84.2(5) 13_554 27_445
Ag1A Ag1B Ag1B 123.4(4) 1_655 27_445
Ag1B Ag1B Ag1B 114.8(3) 26 27_445
Ag1B Ag1B Ag1B 138.9(7) 27_545 27_445
Ag1C Ag1B Ag1B 121.8(6) 15_654 26_565
Ag1A Ag1B Ag1B 53.6(4) 25 26_565
Ag1B Ag1B Ag1B 20.5(3) 2_655 26_565
Ag1B Ag1B Ag1B 76.1(3) 3_665 26_565
Ag1B Ag1B Ag1B 121.8(6) 25_655 26_565
Ag1C Ag1B Ag1B 84.2(5) 14_544 26_565
Ag1C Ag1B Ag1B 6.63(7) 13_554 26_565
Ag1A Ag1B Ag1B 123.4(4) 1_655 26_565
Ag1B Ag1B Ag1B 138.9(7) 26 26_565
Ag1B Ag1B Ag1B 114.8(3) 27_545 26_565
Ag1B Ag1B Ag1B 88.2(5) 27_445 26_565
Ag1C Ag1B As 81.4(6) 15_654 25
Ag1A Ag1B As 90.1(7) 25 25
Ag1B Ag1B As 76.8(2) 2_655 25
Ag1B Ag1B As 76.8(2) 3_665 25
Ag1B Ag1B As 81.4(6) 25_655 25
Ag1C Ag1B As 69.4(2) 14_544 25
Ag1C Ag1B As 69.4(2) 13_554 25
Ag1A Ag1B As 84.2(3) 1_655 25
Ag1B Ag1B As 91.4(5) 26 25
Ag1B Ag1B As 91.4(5) 27_545 25
Ag1B Ag1B As 66.2(3) 27_445 25
Ag1B Ag1B As 66.2(3) 26_565 25
Ag1C Ag1B As 68.2(6) 15_654 1_655
Ag1A Ag1B As 120.3(8) 25 1_655
Ag1B Ag1B As 128.28(18) 2_655 1_655
Ag1B Ag1B As 128.28(19) 3_665 1_655
Ag1B Ag1B As 68.2(6) 25_655 1_655
Ag1C Ag1B As 130.4(3) 14_544 1_655
Ag1C Ag1B As 130.4(3) 13_554 1_655
Ag1A Ag1B As 65.3(3) 1_655 1_655
Ag1B Ag1B As 59.2(3) 26 1_655
Ag1B Ag1B As 59.2(3) 27_545 1_655
Ag1B Ag1B As 130.4(3) 27_445 1_655
Ag1B Ag1B As 130.4(3) 26_565 1_655
As Ag1B As 149.6(5) 25 1_655
Ag1C Ag1B Ag2 89.5(4) 15_654 31_655
Ag1A Ag1B Ag2 95.2(5) 25 31_655
Ag1B Ag1B Ag2 77.7(2) 2_655 31_655
Ag1B Ag1B Ag2 128.1(2) 3_665 31_655
Ag1B Ag1B Ag2 89.5(4) 25_655 31_655
Ag1C Ag1B Ag2 142.0(6) 14_544 31_655
Ag1C Ag1B Ag2 73.97(11) 13_554 31_655
Ag1A Ag1B Ag2 88.0(3) 1_655 31_655
Ag1B Ag1B Ag2 95.6(4) 26 31_655
Ag1B Ag1B Ag2 72.49(16) 27_545 31_655
Ag1B Ag1B Ag2 148.6(6) 27_445 31_655
Ag1B Ag1B Ag2 72.49(16) 26_565 31_655
As Ag1B Ag2 123.46(15) 25 31_655
As Ag1B Ag2 58.56(15) 1_655 31_655
Ag1C Ag1B Ag2 89.5(4) 15_654 31_545
Ag1A Ag1B Ag2 95.2(5) 25 31_545
Ag1B Ag1B Ag2 128.1(2) 2_655 31_545
Ag1B Ag1B Ag2 77.7(2) 3_665 31_545
Ag1B Ag1B Ag2 89.5(4) 25_655 31_545
Ag1C Ag1B Ag2 73.97(11) 14_544 31_545
Ag1C Ag1B Ag2 142.0(6) 13_554 31_545
Ag1A Ag1B Ag2 88.0(3) 1_655 31_545
Ag1B Ag1B Ag2 72.49(16) 26 31_545
Ag1B Ag1B Ag2 95.6(4) 27_545 31_545
Ag1B Ag1B Ag2 72.49(16) 27_445 31_545
Ag1B Ag1B Ag2 148.6(6) 26_565 31_545
As Ag1B Ag2 123.46(15) 25 31_545
As Ag1B Ag2 58.56(15) 1_655 31_545
Ag2 Ag1B Ag2 112.1(3) 31_655 31_545
Ag1C Ag1B Ag1C 29.0(3) 15_654 13_544
Ag1A Ag1B Ag1C 154.9(3) 25 13_544
Ag1B Ag1B Ag1C 171.43(14) 2_655 13_544
Ag1B Ag1B Ag1C 126.24(10) 3_665 13_544
Ag1B Ag1B Ag1C 29.0(3) 25_655 13_544
Ag1C Ag1B Ag1C 114.45(19) 14_544 13_544
Ag1C Ag1B Ag1C 157.5(4) 13_554 13_544
Ag1A Ag1B Ag1C 27.51(11) 1_655 13_544
Ag1B Ag1B Ag1C 12.0(2) 26 13_544
Ag1B Ag1B Ag1C 38.1(3) 27_545 13_544
Ag1B Ag1B Ag1C 108.7(2) 27_445 13_544
Ag1B Ag1B Ag1C 150.9(5) 26_565 13_544
As Ag1B Ag1C 98.3(3) 25 13_544
As Ag1B Ag1C 54.29(19) 1_655 13_544
Ag2 Ag1B Ag1C 99.6(3) 31_655 13_544
Ag2 Ag1B Ag1C 60.51(15) 31_545 13_544
Ag1C Ag1B Ag1C 29.0(3) 15_654 14_644
Ag1A Ag1B Ag1C 154.9(3) 25 14_644
Ag1B Ag1B Ag1C 126.24(9) 2_655 14_644
Ag1B Ag1B Ag1C 171.43(14) 3_665 14_644
Ag1B Ag1B Ag1C 29.0(3) 25_655 14_644
Ag1C Ag1B Ag1C 157.5(4) 14_544 14_644
Ag1C Ag1B Ag1C 114.45(19) 13_554 14_644
Ag1A Ag1B Ag1C 27.51(11) 1_655 14_644
Ag1B Ag1B Ag1C 38.1(3) 26 14_644
Ag1B Ag1B Ag1C 12.0(2) 27_545 14_644
Ag1B Ag1B Ag1C 150.9(5) 27_445 14_644
Ag1B Ag1B Ag1C 108.7(2) 26_565 14_644
As Ag1B Ag1C 98.3(3) 25 14_644
As Ag1B Ag1C 54.29(19) 1_655 14_644
Ag2 Ag1B Ag1C 60.51(15) 31_655 14_644
Ag2 Ag1B Ag1C 99.6(3) 31_545 14_644
Ag1C Ag1B Ag1C 46.86(19) 13_544 14_644
Ag1C Ag1B Ag2 63.4(4) 15_654 13_544
Ag1A Ag1B Ag2 111.7(5) 25 13_544
Ag1B Ag1B Ag2 123.44(18) 2_655 13_544
Ag1B Ag1B Ag2 79.0(2) 3_665 13_544
Ag1B Ag1B Ag2 63.4(4) 25_655 13_544
Ag1C Ag1B Ag2 65.12(16) 14_544 13_544
Ag1C Ag1B Ag2 122.0(3) 13_554 13_544
Ag1A Ag1B Ag2 65.0(2) 1_655 13_544
Ag1B Ag1B Ag2 58.5(2) 26 13_544
Ag1B Ag1B Ag2 80.4(5) 27_545 13_544
Ag1B Ag1B Ag2 58.5(2) 27_445 13_544
Ag1B Ag1B Ag2 120.6(4) 26_565 13_544
As Ag1B Ag2 55.90(14) 25 13_544
As Ag1B Ag2 107.3(3) 1_655 13_544
Ag2 Ag1B Ag2 152.9(5) 31_655 13_544
Ag2 Ag1B Ag2 70.16(9) 31_545 13_544
Ag1C Ag1B Ag2 56.79(16) 13_544 13_544
Ag1C Ag1B Ag2 92.4(3) 14_644 13_544
Ag1C Ag1B Ag2 63.4(4) 15_654 13_654
Ag1A Ag1B Ag2 111.7(5) 25 13_654
Ag1B Ag1B Ag2 79.0(2) 2_655 13_654
Ag1B Ag1B Ag2 123.44(18) 3_665 13_654
Ag1B Ag1B Ag2 63.4(4) 25_655 13_654
Ag1C Ag1B Ag2 122.0(3) 14_544 13_654
Ag1C Ag1B Ag2 65.12(16) 13_554 13_654
Ag1A Ag1B Ag2 65.0(2) 1_655 13_654
Ag1B Ag1B Ag2 80.4(5) 26 13_654
Ag1B Ag1B Ag2 58.5(2) 27_545 13_654
Ag1B Ag1B Ag2 120.6(4) 27_445 13_654
Ag1B Ag1B Ag2 58.5(2) 26_565 13_654
As Ag1B Ag2 55.90(14) 25 13_654
As Ag1B Ag2 107.3(3) 1_655 13_654
Ag2 Ag1B Ag2 70.16(9) 31_655 13_654
Ag2 Ag1B Ag2 152.9(5) 31_545 13_654
Ag1C Ag1B Ag2 92.4(3) 13_544 13_654
Ag1C Ag1B Ag2 56.79(16) 14_644 13_654
Ag2 Ag1B Ag2 95.7(3) 13_544 13_654
Ag1C Ag1B Ag1A 119.1(4) 15_654 .
Ag1A Ag1B Ag1A 56.5(3) 25 .
Ag1B Ag1B Ag1A 79.19(16) 2_655 .
Ag1B Ag1B Ag1A 23.3(2) 3_665 .
Ag1B Ag1B Ag1A 119.1(4) 25_655 .
Ag1C Ag1B Ag1A 9.46(11) 14_544 .
Ag1C Ag1B Ag1A 87.2(4) 13_554 .
Ag1A Ag1B Ag1A 120.6(2) 1_655 .
Ag1B Ag1B Ag1A 111.73(18) 26 .
Ag1B Ag1B Ag1A 136.2(5) 27_545 .
Ag1B Ag1B Ag1A 3.11(11) 27_445 .
Ag1B Ag1B Ag1A 91.1(4) 26_565 .
As Ag1B Ag1A 66.39(15) 25 .
As Ag1B Ag1A 128.70(15) 1_655 .
Ag2 Ag1B Ag1A 151.3(4) 31_655 .
Ag2 Ag1B Ag1A 70.43(10) 31_545 .
Ag1C Ag1B Ag1A 105.55(11) 13_544 .
Ag1C Ag1B Ag1A 148.1(3) 14_644 .
Ag2 Ag1B Ag1A 55.77(7) 13_544 .
Ag2 Ag1B Ag1A 121.4(2) 13_654 .
Ag1C Ag1B Ag1A 119.1(4) 15_654 1_665
Ag1A Ag1B Ag1A 56.5(3) 25 1_665
Ag1B Ag1B Ag1A 23.3(2) 2_655 1_665
Ag1B Ag1B Ag1A 79.19(16) 3_665 1_665
Ag1B Ag1B Ag1A 119.1(4) 25_655 1_665
Ag1C Ag1B Ag1A 87.2(4) 14_544 1_665
Ag1C Ag1B Ag1A 9.46(11) 13_554 1_665
Ag1A Ag1B Ag1A 120.6(2) 1_655 1_665
Ag1B Ag1B Ag1A 136.2(5) 26 1_665
Ag1B Ag1B Ag1A 111.73(18) 27_545 1_665
Ag1B Ag1B Ag1A 91.1(4) 27_445 1_665
Ag1B Ag1B Ag1A 3.11(11) 26_565 1_665
As Ag1B Ag1A 66.39(15) 25 1_665
As Ag1B Ag1A 128.70(15) 1_655 1_665
Ag2 Ag1B Ag1A 70.43(10) 31_655 1_665
Ag2 Ag1B Ag1A 151.3(4) 31_545 1_665
Ag1C Ag1B Ag1A 148.1(3) 13_544 1_665
Ag1C Ag1B Ag1A 105.55(11) 14_644 1_665
Ag2 Ag1B Ag1A 121.4(2) 13_544 1_665
Ag2 Ag1B Ag1A 55.77(7) 13_654 1_665
Ag1A Ag1B Ag1A 93.9(3) . 1_665
Ag1C Ag1B Ag1B 112.5(4) 15_654 26_455
Ag1A Ag1B Ag1B 64.50(14) 25 26_455
Ag1B Ag1B Ag1B 90.000(1) 2_655 26_455
Ag1B Ag1B Ag1B 31.39(9) 3_665 26_455
Ag1B Ag1B Ag1B 112.5(4) 25_655 26_455
Ag1C Ag1B Ag1B 19.2(2) 14_544 26_455
Ag1C Ag1B Ag1B 98.7(2) 13_554 26_455
Ag1A Ag1B Ag1B 113.6(2) 1_655 26_455
Ag1B Ag1B Ag1B 102.7(3) 26 26_455
Ag1B Ag1B Ag1B 129.1(4) 27_545 26_455
Ag1B Ag1B Ag1B 14.5(3) 27_445 26_455
Ag1B Ag1B Ag1B 102.7(3) 26_565 26_455
As Ag1B Ag1B 73.0(2) 25 26_455
As Ag1B Ag1B 118.1(3) 1_655 26_455
Ag2 Ag1B Ag1B 155.3(5) 31_655 26_455
Ag2 Ag1B Ag1B 59.5(3) 31_545 26_455
Ag1C Ag1B Ag1B 95.36(9) 13_544 26_455
Ag1C Ag1B Ag1B 140.6(2) 14_644 26_455
Ag2 Ag1B Ag1B 50.38(18) 13_544 26_455
Ag2 Ag1B Ag1B 128.9(4) 13_654 26_455
Ag1A Ag1B Ag1B 11.70(17) . 26_455
Ag1A Ag1B Ag1B 105.58(15) 1_665 26_455
Ag1C Ag1B Ag1B 112.5(4) 15_654 27
Ag1A Ag1B Ag1B 64.50(14) 25 27
Ag1B Ag1B Ag1B 31.39(8) 2_655 27
Ag1B Ag1B Ag1B 90.000(8) 3_665 27
Ag1B Ag1B Ag1B 112.5(4) 25_655 27
Ag1C Ag1B Ag1B 98.7(2) 14_544 27
Ag1C Ag1B Ag1B 19.2(2) 13_554 27
Ag1A Ag1B Ag1B 113.6(2) 1_655 27
Ag1B Ag1B Ag1B 129.1(4) 26 27
Ag1B Ag1B Ag1B 102.7(3) 27_545 27
Ag1B Ag1B Ag1B 102.7(3) 27_445 27
Ag1B Ag1B Ag1B 14.5(3) 26_565 27
As Ag1B Ag1B 73.0(2) 25 27
As Ag1B Ag1B 118.1(3) 1_655 27
Ag2 Ag1B Ag1B 59.5(3) 31_655 27
Ag2 Ag1B Ag1B 155.3(5) 31_545 27
Ag1C Ag1B Ag1B 140.6(2) 13_544 27
Ag1C Ag1B Ag1B 95.36(9) 14_644 27
Ag2 Ag1B Ag1B 128.9(4) 13_544 27
Ag2 Ag1B Ag1B 50.38(18) 13_654 27
Ag1A Ag1B Ag1B 105.58(15) . 27
Ag1A Ag1B Ag1B 11.70(17) 1_665 27
Ag1B Ag1B Ag1B 117.22(16) 26_455 27
Ag1C Ag1B Ag1B 37.6(4) 15_654 3_765
Ag1A Ag1B Ag1B 146.6(3) 25 3_765
Ag1B Ag1B Ag1B 120.000(12) 2_655 3_765
Ag1B Ag1B Ag1B 180.0(11) 3_665 3_765
Ag1B Ag1B Ag1B 37.6(4) 25_655 3_765
Ag1C Ag1B Ag1B 166.1(3) 14_544 3_765
Ag1C Ag1B Ag1B 109.2(3) 13_554 3_765
Ag1A Ag1B Ag1B 36.06(11) 1_655 3_765
Ag1B Ag1B Ag1B 45.9(2) 26 3_765
Ag1B Ag1B Ag1B 20.5(4) 27_545 3_765
Ag1B Ag1B Ag1B 159.5(3) 27_445 3_765
Ag1B Ag1B Ag1B 103.9(3) 26_565 3_765
As Ag1B Ag1B 103.2(2) 25 3_765
As Ag1B Ag1B 51.72(18) 1_655 3_765
Ag2 Ag1B Ag1B 51.9(3) 31_655 3_765
Ag2 Ag1B Ag1B 102.3(2) 31_545 3_765
Ag1C Ag1B Ag1B 53.76(9) 13_544 3_765
Ag1C Ag1B Ag1B 8.57(14) 14_644 3_765
Ag2 Ag1B Ag1B 101.0(2) 13_544 3_765
Ag2 Ag1B Ag1B 56.56(18) 13_654 3_765
Ag1A Ag1B Ag1B 156.7(2) . 3_765
Ag1A Ag1B Ag1B 100.81(17) 1_665 3_765
Ag1B Ag1B Ag1B 148.61(8) 26_455 3_765
Ag1B Ag1B Ag1B 90.000(3) 27 3_765
Ag1C Ag1B Ag1B 37.6(4) 15_654 2_645
Ag1A Ag1B Ag1B 146.6(3) 25 2_645
Ag1B Ag1B Ag1B 180.0(11) 2_655 2_645
Ag1B Ag1B Ag1B 120.000(2) 3_665 2_645
Ag1B Ag1B Ag1B 37.6(4) 25_655 2_645
Ag1C Ag1B Ag1B 109.2(3) 14_544 2_645
Ag1C Ag1B Ag1B 166.1(3) 13_554 2_645
Ag1A Ag1B Ag1B 36.06(11) 1_655 2_645
Ag1B Ag1B Ag1B 20.5(4) 26 2_645
Ag1B Ag1B Ag1B 45.9(2) 27_545 2_645
Ag1B Ag1B Ag1B 103.9(3) 27_445 2_645
Ag1B Ag1B Ag1B 159.5(3) 26_565 2_645
As Ag1B Ag1B 103.2(2) 25 2_645
As Ag1B Ag1B 51.72(18) 1_655 2_645
Ag2 Ag1B Ag1B 102.3(2) 31_655 2_645
Ag2 Ag1B Ag1B 51.9(3) 31_545 2_645
Ag1C Ag1B Ag1B 8.57(14) 13_544 2_645
Ag1C Ag1B Ag1B 53.76(9) 14_644 2_645
Ag2 Ag1B Ag1B 56.56(18) 13_544 2_645
Ag2 Ag1B Ag1B 101.0(2) 13_654 2_645
Ag1A Ag1B Ag1B 100.81(17) . 2_645
Ag1A Ag1B Ag1B 156.7(2) 1_665 2_645
Ag1B Ag1B Ag1B 90.000(3) 26_455 2_645
Ag1B Ag1B Ag1B 148.61(8) 27 2_645
Ag1B Ag1B Ag1B 60.000(1) 3_765 2_645
Ag1C Ag1B Eu 124.2(7) 15_654 7
Ag1A Ag1B Eu 64.2(6) 25 7
Ag1B Ag1B Eu 81.03(14) 2_655 7
Ag1B Ag1B Eu 81.03(14) 3_665 7
Ag1B Ag1B Eu 124.2(7) 25_655 7
Ag1C Ag1B Eu 91.2(4) 14_544 7
Ag1C Ag1B Eu 91.2(4) 13_554 7
Ag1A Ag1B Eu 121.4(3) 1_655 7
Ag1B Ag1B Eu 113.5(4) 26 7
Ag1B Ag1B Eu 113.5(4) 27_545 7
Ag1B Ag1B Eu 96.1(4) 27_445 7
Ag1B Ag1B Eu 96.1(4) 26_565 7
As Ag1B Eu 154.4(4) 25 7
As Ag1B Eu 56.05(15) 1_655 7
Ag2 Ag1B Eu 62.77(16) 31_655 7
Ag2 Ag1B Eu 62.77(16) 31_545 7
Ag1C Ag1B Eu 105.1(2) 13_544 7
Ag1C Ag1B Eu 105.1(2) 14_644 7
Ag2 Ag1B Eu 131.69(12) 13_544 7
Ag2 Ag1B Eu 131.69(12) 13_654 7
Ag1A Ag1B Eu 97.0(3) . 7
Ag1A Ag1B Eu 97.0(3) 1_665 7
Ag1B Ag1B Eu 94.4(3) 26_455 7
Ag1B Ag1B Eu 94.4(3) 27 7
Ag1B Ag1B Eu 98.97(14) 3_765 7
Ag1B Ag1B Eu 98.97(14) 2_645 7
Ag1B Ag1C Ag1B 180.0(12) 32 8_545
Ag1B Ag1C Ag1A 4.2(6) 32 7
Ag1B Ag1C Ag1A 175.8(6) 8_545 7
Ag1B Ag1C Ag1A 175.8(6) 32 31_545
Ag1B Ag1C Ag1A 4.2(6) 8_545 31_545
Ag1A Ag1C Ag1A 180.0 7 31_545
Ag1B Ag1C Ag1B 156.3(4) 32 7_445
Ag1B Ag1C Ag1B 23.7(4) 8_545 7_445
Ag1A Ag1C Ag1B 158.5(3) 7 7_445
Ag1A Ag1C Ag1B 21.5(3) 31_545 7_445
Ag1B Ag1C Ag1B 23.7(4) 32 31_655
Ag1B Ag1C Ag1B 156.3(4) 8_545 31_655
Ag1A Ag1C Ag1B 21.5(3) 7 31_655
Ag1A Ag1C Ag1B 158.5(3) 31_545 31_655
Ag1B Ag1C Ag1B 180.0(5) 7_445 31_655
Ag1B Ag1C Ag1B 23.7(4) 32 33_545
Ag1B Ag1C Ag1B 156.3(4) 8_545 33_545
Ag1A Ag1C Ag1B 21.5(3) 7 33_545
Ag1A Ag1C Ag1B 158.5(3) 31_545 33_545
Ag1B Ag1C Ag1B 141.5(5) 7_445 33_545
Ag1B Ag1C Ag1B 38.5(5) 31_655 33_545
Ag1B Ag1C Ag1B 156.3(4) 32 9
Ag1B Ag1C Ag1B 23.7(4) 8_545 9
Ag1A Ag1C Ag1B 158.5(3) 7 9
Ag1A Ag1C Ag1B 21.5(3) 31_545 9
Ag1B Ag1C Ag1B 38.5(5) 7_445 9
Ag1B Ag1C Ag1B 141.5(5) 31_655 9
Ag1B Ag1C Ag1B 180.000(1) 33_545 9
Ag1B Ag1C Ag1C 37.6(4) 32 2_655
Ag1B Ag1C Ag1C 142.4(4) 8_545 2_655
Ag1A Ag1C Ag1C 35.33(4) 7 2_655
Ag1A Ag1C Ag1C 144.67(4) 31_545 2_655
Ag1B Ag1C Ag1C 129.9(2) 7_445 2_655
Ag1B Ag1C Ag1C 50.1(2) 31_655 2_655
Ag1B Ag1C Ag1C 13.9(3) 33_545 2_655
Ag1B Ag1C Ag1C 166.1(3) 9 2_655
Ag1B Ag1C Ag1C 142.4(4) 32 2_545
Ag1B Ag1C Ag1C 37.6(4) 8_545 2_545
Ag1A Ag1C Ag1C 144.67(4) 7 2_545
Ag1A Ag1C Ag1C 35.33(4) 31_545 2_545
Ag1B Ag1C Ag1C 50.1(2) 7_445 2_545
Ag1B Ag1C Ag1C 129.9(2) 31_655 2_545
Ag1B Ag1C Ag1C 166.1(3) 33_545 2_545
Ag1B Ag1C Ag1C 13.9(3) 9 2_545
Ag1C Ag1C Ag1C 180.0 2_655 2_545
Ag1B Ag1C Ag1C 37.6(4) 32 3_665
Ag1B Ag1C Ag1C 142.4(4) 8_545 3_665
Ag1A Ag1C Ag1C 35.33(4) 7 3_665
Ag1A Ag1C Ag1C 144.67(4) 31_545 3_665
Ag1B Ag1C Ag1C 166.1(3) 7_445 3_665
Ag1B Ag1C Ag1C 13.9(3) 31_655 3_665
Ag1B Ag1C Ag1C 50.1(2) 33_545 3_665
Ag1B Ag1C Ag1C 129.9(2) 9 3_665
Ag1C Ag1C Ag1C 60.0 2_655 3_665
Ag1C Ag1C Ag1C 120.0 2_545 3_665
Ag1B Ag1C Ag1C 142.4(4) 32 3_655
Ag1B Ag1C Ag1C 37.6(4) 8_545 3_655
Ag1A Ag1C Ag1C 144.67(4) 7 3_655
Ag1A Ag1C Ag1C 35.33(4) 31_545 3_655
Ag1B Ag1C Ag1C 13.9(3) 7_445 3_655
Ag1B Ag1C Ag1C 166.1(3) 31_655 3_655
Ag1B Ag1C Ag1C 129.9(2) 33_545 3_655
Ag1B Ag1C Ag1C 50.1(2) 9 3_655
Ag1C Ag1C Ag1C 120.0 2_655 3_655
Ag1C Ag1C Ag1C 60.0 2_545 3_655
Ag1C Ag1C Ag1C 180.0 3_665 3_655
Ag1B Ag1C As 97.1(6) 32 31_545
Ag1B Ag1C As 82.9(6) 8_545 31_545
Ag1A Ag1C As 101.36(7) 7 31_545
Ag1A Ag1C As 78.64(7) 31_545 31_545
Ag1B Ag1C As 70.0(3) 7_445 31_545
Ag1B Ag1C As 110.0(3) 31_655 31_545
Ag1B Ag1C As 110.0(3) 33_545 31_545
Ag1B Ag1C As 70.0(3) 9 31_545
Ag1C Ag1C As 116.456(12) 2_655 31_545
Ag1C Ag1C As 63.544(12) 2_545 31_545
Ag1C Ag1C As 116.457(12) 3_665 31_545
Ag1C Ag1C As 63.543(12) 3_655 31_545
Ag1B Ag1C As 82.9(6) 32 7
Ag1B Ag1C As 97.1(6) 8_545 7
Ag1A Ag1C As 78.64(7) 7 7
Ag1A Ag1C As 101.36(7) 31_545 7
Ag1B Ag1C As 110.0(3) 7_445 7
Ag1B Ag1C As 70.0(3) 31_655 7
Ag1B Ag1C As 70.0(3) 33_545 7
Ag1B Ag1C As 110.0(3) 9 7
Ag1C Ag1C As 63.544(12) 2_655 7
Ag1C Ag1C As 116.456(12) 2_545 7
Ag1C Ag1C As 63.543(12) 3_665 7
Ag1C Ag1C As 116.457(12) 3_655 7
As Ag1C As 180.0 31_545 7
Ag1B Ag1C Ag2 103.9(3) 32 19_656
Ag1B Ag1C Ag2 76.1(3) 8_545 19_656
Ag1A Ag1C Ag2 101.48(4) 7 19_656
Ag1A Ag1C Ag2 78.52(4) 31_545 19_656
Ag1B Ag1C Ag2 68.93(19) 7_445 19_656
Ag1B Ag1C Ag2 111.07(19) 31_655 19_656
Ag1B Ag1C Ag2 80.2(3) 33_545 19_656
Ag1B Ag1C Ag2 99.8(3) 9 19_656
Ag1C Ag1C Ag2 66.259(7) 2_655 19_656
Ag1C Ag1C Ag2 113.741(7) 2_545 19_656
Ag1C Ag1C Ag2 113.741(7) 3_665 19_656
Ag1C Ag1C Ag2 66.259(7) 3_655 19_656
As Ag1C Ag2 120.565(17) 31_545 19_656
As Ag1C Ag2 59.435(17) 7 19_656
Ag1B Ag1C Ag2 76.1(3) 32 .
Ag1B Ag1C Ag2 103.9(3) 8_545 .
Ag1A Ag1C Ag2 78.52(4) 7 .
Ag1A Ag1C Ag2 101.48(4) 31_545 .
Ag1B Ag1C Ag2 111.07(19) 7_445 .
Ag1B Ag1C Ag2 68.93(19) 31_655 .
Ag1B Ag1C Ag2 99.8(3) 33_545 .
Ag1B Ag1C Ag2 80.2(3) 9 .
Ag1C Ag1C Ag2 113.741(7) 2_655 .
Ag1C Ag1C Ag2 66.259(7) 2_545 .
Ag1C Ag1C Ag2 66.259(7) 3_665 .
Ag1C Ag1C Ag2 113.741(7) 3_655 .
As Ag1C Ag2 59.435(17) 31_545 .
As Ag1C Ag2 120.565(17) 7 .
Ag2 Ag1C Ag2 180.0 19_656 .
Ag1B Ag1C Ag2 103.9(3) 32 19_556
Ag1B Ag1C Ag2 76.1(3) 8_545 19_556
Ag1A Ag1C Ag2 101.48(4) 7 19_556
Ag1A Ag1C Ag2 78.52(4) 31_545 19_556
Ag1B Ag1C Ag2 99.8(3) 7_445 19_556
Ag1B Ag1C Ag2 80.2(3) 31_655 19_556
Ag1B Ag1C Ag2 111.07(19) 33_545 19_556
Ag1B Ag1C Ag2 68.93(19) 9 19_556
Ag1C Ag1C Ag2 113.741(7) 2_655 19_556
Ag1C Ag1C Ag2 66.259(7) 2_545 19_556
Ag1C Ag1C Ag2 66.259(7) 3_665 19_556
Ag1C Ag1C Ag2 113.741(7) 3_655 19_556
As Ag1C Ag2 120.566(18) 31_545 19_556
As Ag1C Ag2 59.434(17) 7 19_556
Ag2 Ag1C Ag2 107.26(4) 19_656 19_556
Ag2 Ag1C Ag2 72.74(4) . 19_556
Ag1B Ag1C Ag2 76.1(3) 32 1_655
Ag1B Ag1C Ag2 103.9(3) 8_545 1_655
Ag1A Ag1C Ag2 78.52(4) 7 1_655
Ag1A Ag1C Ag2 101.48(4) 31_545 1_655
Ag1B Ag1C Ag2 80.2(3) 7_445 1_655
Ag1B Ag1C Ag2 99.8(3) 31_655 1_655
Ag1B Ag1C Ag2 68.93(19) 33_545 1_655
Ag1B Ag1C Ag2 111.07(19) 9 1_655
Ag1C Ag1C Ag2 66.259(7) 2_655 1_655
Ag1C Ag1C Ag2 113.741(7) 2_545 1_655
Ag1C Ag1C Ag2 113.741(7) 3_665 1_655
Ag1C Ag1C Ag2 66.259(7) 3_655 1_655
As Ag1C Ag2 59.434(17) 31_545 1_655
As Ag1C Ag2 120.566(18) 7 1_655
Ag2 Ag1C Ag2 72.74(4) 19_656 1_655
Ag2 Ag1C Ag2 107.26(4) . 1_655
Ag2 Ag1C Ag2 180.0 19_556 1_655
Ag1B Ag1C Ag1B 46.2(4) 32 9_665
Ag1B Ag1C Ag1B 133.8(4) 8_545 9_665
Ag1A Ag1C Ag1B 43.86(14) 7 9_665
Ag1A Ag1C Ag1B 136.14(14) 31_545 9_665
Ag1B Ag1C Ag1B 122.32(15) 7_445 9_665
Ag1B Ag1C Ag1B 57.68(15) 31_655 9_665
Ag1B Ag1C Ag1B 22.5(4) 33_545 9_665
Ag1B Ag1C Ag1B 157.5(4) 9 9_665
Ag1C Ag1C Ag1B 8.57(14) 2_655 9_665
Ag1C Ag1C Ag1B 171.43(14) 2_545 9_665
Ag1C Ag1C Ag1B 66.57(10) 3_665 9_665
Ag1C Ag1C Ag1B 113.43(10) 3_655 9_665
As Ag1C Ag1B 119.76(15) 31_545 9_665
As Ag1C Ag1B 60.24(15) 7 9_665
Ag2 Ag1C Ag1B 57.69(14) 19_656 9_665
Ag2 Ag1C Ag1B 122.31(14) . 9_665
Ag2 Ag1C Ag1B 114.67(12) 19_556 9_665
Ag2 Ag1C Ag1B 65.33(12) 1_655 9_665
Ag1B Ag1C Ag1B 133.8(4) 32 33_435
Ag1B Ag1C Ag1B 46.2(4) 8_545 33_435
Ag1A Ag1C Ag1B 136.14(14) 7 33_435
Ag1A Ag1C Ag1B 43.86(14) 31_545 33_435
Ag1B Ag1C Ag1B 57.68(15) 7_445 33_435
Ag1B Ag1C Ag1B 122.32(15) 31_655 33_435
Ag1B Ag1C Ag1B 157.5(4) 33_545 33_435
Ag1B Ag1C Ag1B 22.5(4) 9 33_435
Ag1C Ag1C Ag1B 171.43(14) 2_655 33_435
Ag1C Ag1C Ag1B 8.57(14) 2_545 33_435
Ag1C Ag1C Ag1B 113.43(10) 3_665 33_435
Ag1C Ag1C Ag1B 66.57(10) 3_655 33_435
As Ag1C Ag1B 60.24(15) 31_545 33_435
As Ag1C Ag1B 119.76(15) 7 33_435
Ag2 Ag1C Ag1B 122.31(14) 19_656 33_435
Ag2 Ag1C Ag1B 57.69(14) . 33_435
Ag2 Ag1C Ag1B 65.33(12) 19_556 33_435
Ag2 Ag1C Ag1B 114.67(12) 1_655 33_435
Ag1B Ag1C Ag1B 180.0 9_665 33_435
Ag1B Ag1C Ag1B 133.8(4) 32 31_645
Ag1B Ag1C Ag1B 46.2(4) 8_545 31_645
Ag1A Ag1C Ag1B 136.14(14) 7 31_645
Ag1A Ag1C Ag1B 43.86(14) 31_545 31_645
Ag1B Ag1C Ag1B 22.5(4) 7_445 31_645
Ag1B Ag1C Ag1B 157.5(4) 31_655 31_645
Ag1B Ag1C Ag1B 122.32(15) 33_545 31_645
Ag1B Ag1C Ag1B 57.68(15) 9 31_645
Ag1C Ag1C Ag1B 113.43(9) 2_655 31_645
Ag1C Ag1C Ag1B 66.57(9) 2_545 31_645
Ag1C Ag1C Ag1B 171.43(14) 3_665 31_645
Ag1C Ag1C Ag1B 8.57(14) 3_655 31_645
As Ag1C Ag1B 60.23(15) 31_545 31_645
As Ag1C Ag1B 119.77(15) 7 31_645
Ag2 Ag1C Ag1B 65.32(12) 19_656 31_645
Ag2 Ag1C Ag1B 114.68(12) . 31_645
Ag2 Ag1C Ag1B 122.31(14) 19_556 31_645
Ag2 Ag1C Ag1B 57.69(14) 1_655 31_645
Ag1B Ag1C Ag1B 107.52(18) 9_665 31_645
Ag1B Ag1C Ag1B 72.48(18) 33_435 31_645
Ag1B Ag1C Ag1B 46.2(4) 32 7_455
Ag1B Ag1C Ag1B 133.8(4) 8_545 7_455
Ag1A Ag1C Ag1B 43.86(14) 7 7_455
Ag1A Ag1C Ag1B 136.14(14) 31_545 7_455
Ag1B Ag1C Ag1B 157.5(4) 7_445 7_455
Ag1B Ag1C Ag1B 22.5(4) 31_655 7_455
Ag1B Ag1C Ag1B 57.68(15) 33_545 7_455
Ag1B Ag1C Ag1B 122.32(15) 9 7_455
Ag1C Ag1C Ag1B 66.57(9) 2_655 7_455
Ag1C Ag1C Ag1B 113.43(9) 2_545 7_455
Ag1C Ag1C Ag1B 8.57(14) 3_665 7_455
Ag1C Ag1C Ag1B 171.43(14) 3_655 7_455
As Ag1C Ag1B 119.77(15) 31_545 7_455
As Ag1C Ag1B 60.23(15) 7 7_455
Ag2 Ag1C Ag1B 114.68(12) 19_656 7_455
Ag2 Ag1C Ag1B 65.32(12) . 7_455
Ag2 Ag1C Ag1B 57.69(14) 19_556 7_455
Ag2 Ag1C Ag1B 122.31(14) 1_655 7_455
Ag1B Ag1C Ag1B 72.48(18) 9_665 7_455
Ag1B Ag1C Ag1B 107.52(18) 33_435 7_455
Ag1B Ag1C Ag1B 180.0(3) 31_645 7_455
As Ag2 As 116.40(2) 31_445 31
As Ag2 As 116.40(2) 31_445 31_545
As Ag2 As 116.40(2) 31 31_545
As Ag2 Ag1B 82.5(3) 31_445 33_445
As Ag2 Ag1B 60.46(17) 31 33_445
As Ag2 Ag1B 156.4(2) 31_545 33_445
As Ag2 Ag1B 60.46(17) 31_445 32_455
As Ag2 Ag1B 82.5(3) 31 32_455
As Ag2 Ag1B 156.4(2) 31_545 32_455
Ag1B Ag2 Ag1B 24.6(4) 33_445 32_455
As Ag2 Ag1B 156.4(2) 31_445 31_655
As Ag2 Ag1B 60.46(17) 31 31_655
As Ag2 Ag1B 82.5(3) 31_545 31_655
Ag1B Ag2 Ag1B 76.1(5) 33_445 31_655
Ag1B Ag2 Ag1B 96.5(2) 32_455 31_655
As Ag2 Ag1B 60.46(17) 31_445 31_545
As Ag2 Ag1B 156.4(2) 31 31_545
As Ag2 Ag1B 82.5(3) 31_545 31_545
Ag1B Ag2 Ag1B 96.5(2) 33_445 31_545
Ag1B Ag2 Ag1B 76.1(5) 32_455 31_545
Ag1B Ag2 Ag1B 112.1(3) 31_655 31_545
As Ag2 Ag1B 156.4(2) 31_445 32
As Ag2 Ag1B 82.5(3) 31 32
As Ag2 Ag1B 60.46(16) 31_545 32
Ag1B Ag2 Ag1B 96.5(2) 33_445 32
Ag1B Ag2 Ag1B 112.1(3) 32_455 32
Ag1B Ag2 Ag1B 24.6(4) 31_655 32
Ag1B Ag2 Ag1B 96.5(2) 31_545 32
As Ag2 Ag1B 82.5(3) 31_445 33_435
As Ag2 Ag1B 156.4(2) 31 33_435
As Ag2 Ag1B 60.46(16) 31_545 33_435
Ag1B Ag2 Ag1B 112.1(3) 33_445 33_435
Ag1B Ag2 Ag1B 96.5(2) 32_455 33_435
Ag1B Ag2 Ag1B 96.5(2) 31_655 33_435
Ag1B Ag2 Ag1B 24.6(4) 31_545 33_435
Ag1B Ag2 Ag1B 76.1(5) 32 33_435
As Ag2 Ag1C 142.96(4) 31_445 3_665
As Ag2 Ag1C 55.22(2) 31 3_665
As Ag2 Ag1C 96.538(19) 31_545 3_665
Ag1B Ag2 Ag1C 61.8(3) 33_445 3_665
Ag1B Ag2 Ag1C 82.55(17) 32_455 3_665
Ag1B Ag2 Ag1C 14.3(2) 31_655 3_665
Ag1B Ag2 Ag1C 111.51(15) 31_545 3_665
Ag1B Ag2 Ag1C 37.1(2) 32 3_665
Ag1B Ag2 Ag1C 101.3(2) 33_435 3_665
As Ag2 Ag1C 142.96(4) 31_445 .
As Ag2 Ag1C 96.538(19) 31 .
As Ag2 Ag1C 55.22(2) 31_545 .
Ag1B Ag2 Ag1C 101.3(2) 33_445 .
Ag1B Ag2 Ag1C 111.51(15) 32_455 .
Ag1B Ag2 Ag1C 37.1(2) 31_655 .
Ag1B Ag2 Ag1C 82.54(17) 31_545 .
Ag1B Ag2 Ag1C 14.3(3) 32 .
Ag1B Ag2 Ag1C 61.8(3) 33_435 .
Ag1C Ag2 Ag1C 47.481(13) 3_665 .
As Ag2 Ag1C 96.538(19) 31_445 2
As Ag2 Ag1C 55.22(2) 31 2
As Ag2 Ag1C 142.96(4) 31_545 2
Ag1B Ag2 Ag1C 14.3(3) 33_445 2
Ag1B Ag2 Ag1C 37.1(2) 32_455 2
Ag1B Ag2 Ag1C 61.8(2) 31_655 2
Ag1B Ag2 Ag1C 101.3(2) 31_545 2
Ag1B Ag2 Ag1C 82.55(16) 32 2
Ag1B Ag2 Ag1C 111.51(15) 33_435 2
Ag1C Ag2 Ag1C 47.481(13) 3_665 2
Ag1C Ag2 Ag1C 88.42(3) . 2
Ag1C As Ag1C 52.91(2) 15_554 13_444
Ag1C As Ag1C 52.91(2) 15_554 14_544
Ag1C As Ag1C 52.91(2) 13_444 14_544
Ag1C As Ag1B 40.57(19) 15_554 26_455
Ag1C As Ag1B 15.7(3) 13_444 26_455
Ag1C As Ag1B 40.57(19) 14_544 26_455
Ag1C As Ag1B 40.57(19) 15_554 27_445
Ag1C As Ag1B 40.57(19) 13_444 27_445
Ag1C As Ag1B 15.7(3) 14_544 27_445
Ag1B As Ag1B 26.4(5) 26_455 27_445
Ag1C As Ag1B 15.7(3) 15_554 25
Ag1C As Ag1B 40.57(19) 13_444 25
Ag1C As Ag1B 40.57(19) 14_544 25
Ag1B As Ag1B 26.4(5) 26_455 25
Ag1B As Ag1B 26.4(5) 27_445 25
Ag1C As Ag1A 30.960(14) 15_554 .
Ag1C As Ag1A 30.960(14) 13_444 .
Ag1C As Ag1A 30.960(14) 14_544 .
Ag1B As Ag1A 15.3(3) 26_455 .
Ag1B As Ag1A 15.3(3) 27_445 .
Ag1B As Ag1A 15.3(3) 25 .
Ag1C As Ag2 65.35(3) 15_554 31_445
Ag1C As Ag2 65.35(3) 13_444 31_445
Ag1C As Ag2 109.89(5) 14_544 31_445
Ag1B As Ag2 71.68(12) 26_455 31_445
Ag1B As Ag2 94.2(3) 27_445 31_445
Ag1B As Ag2 71.68(12) 25 31_445
Ag1A As Ag2 78.93(4) . 31_445
Ag1C As Ag2 65.35(3) 15_554 31
Ag1C As Ag2 109.89(5) 13_444 31
Ag1C As Ag2 65.35(3) 14_544 31
Ag1B As Ag2 94.2(3) 26_455 31
Ag1B As Ag2 71.68(12) 27_445 31
Ag1B As Ag2 71.68(12) 25 31
Ag1A As Ag2 78.93(4) . 31
Ag2 As Ag2 116.40(2) 31_445 31
Ag1C As Ag2 109.89(5) 15_554 31_545
Ag1C As Ag2 65.35(3) 13_444 31_545
Ag1C As Ag2 65.35(3) 14_544 31_545
Ag1B As Ag2 71.68(12) 26_455 31_545
Ag1B As Ag2 71.68(12) 27_445 31_545
Ag1B As Ag2 94.2(3) 25 31_545
Ag1A As Ag2 78.93(4) . 31_545
Ag2 As Ag2 116.40(2) 31_445 31_545
Ag2 As Ag2 116.40(2) 31 31_545
Ag1C As Ag1B 65.5(2) 15_554 2_545
Ag1C As Ag1B 14.7(2) 13_444 2_545
Ag1C As Ag1B 65.5(2) 14_544 2_545
Ag1B As Ag1B 30.4(5) 26_455 2_545
Ag1B As Ag1B 54.55(9) 27_445 2_545
Ag1B As Ag1B 54.55(9) 25 2_545
Ag1A As Ag1B 45.7(2) . 2_545
Ag2 As Ag1B 60.97(6) 31_445 2_545
Ag2 As Ag1B 124.6(2) 31 2_545
Ag2 As Ag1B 60.97(6) 31_545 2_545
Ag1C As Ag1B 14.7(2) 15_554 1_455
Ag1C As Ag1B 65.5(2) 13_444 1_455
Ag1C As Ag1B 65.5(2) 14_544 1_455
Ag1B As Ag1B 54.55(9) 26_455 1_455
Ag1B As Ag1B 54.55(9) 27_445 1_455
Ag1B As Ag1B 30.4(5) 25 1_455
Ag1A As Ag1B 45.7(2) . 1_455
Ag2 As Ag1B 60.97(6) 31_445 1_455
Ag2 As Ag1B 60.97(6) 31 1_455
Ag2 As Ag1B 124.6(2) 31_545 1_455
Ag1B As Ag1B 76.6(4) 2_545 1_455

loop_
_geom_bond_atom_site_label_1
_geom_bond_atom_site_label_2
_geom_bond_distance
_geom_bond_site_symmetry_2
Eu As 3.1613(7) 25
Eu As 3.1613(7) 13_444
Eu As 3.1613(7) 25_445
Eu As 3.1613(7) 13_554
Eu As 3.1614(7) 25_455
Eu As 3.1614(7) 13_544
Eu Ag2 3.4743(8) 25_445
Eu Ag2 3.4743(8) 13_554
Eu Ag2 3.4743(8) 25
Eu Ag2 3.4743(8) 13_444
Eu Ag2 3.4743(8) 13_544
Eu Ag2 3.4743(8) 25_455
Ag1A Ag1B 0.697(12) 27_445
Ag1A Ag1B 0.697(12) 26_455
Ag1A Ag1B 0.697(12) 25
Ag1A Ag1C 1.3897(6) 15_554
Ag1A Ag1C 1.3898(6) 14_544
Ag1A Ag1C 1.3898(6) 13_444
Ag1A Ag1B 2.085(12) 3_665
Ag1A Ag1B 2.085(12) 2_545
Ag1A Ag1B 2.085(12) 1_455
Ag1A As 2.649(2) .
Ag1A Ag1A 2.7795(12) 25
Ag1A Ag1A 2.7795(12) 25_445
Ag1A Ag1A 2.7796(12) 25_455
Ag1A Ag2 2.8819(10) 13_444
Ag1A Ag2 2.8819(10) 13_554
Ag1A Ag2 2.8819(10) 13_544
Ag1A Ag1B 3.103(7) 2_655
Ag1A Ag1B 3.103(7) .
Ag1A Ag1B 3.103(7) 3
Ag1A Ag1B 3.103(7) 1_445
Ag1A Ag1B 3.103(7) 2
Ag1A Ag1B 3.103(7) 3_565
Ag1A As 3.1305(12) 25_445
Ag1A As 3.1305(12) 25
Ag1A As 3.1306(12) 25_455
Ag1A Ag2 3.3793(13) 31
Ag1A Ag2 3.3793(13) 31_445
Ag1A Ag2 3.3793(13) 31_545
Ag1B Ag1C 0.696(12) 15_654
Ag1B Ag1A 0.697(12) 25
Ag1B Ag1B 1.16(2) 2_655
Ag1B Ag1B 1.16(2) 3_665
Ag1B Ag1B 1.39(2) 25_655
Ag1B Ag1C 1.768(8) 14_544
Ag1B Ag1C 1.768(8) 13_554
Ag1B Ag1A 2.085(12) 1_655
Ag1B Ag1B 2.422(6) 26
Ag1B Ag1B 2.422(6) 27_545
Ag1B Ag1B 2.422(6) 27_445
Ag1B Ag1B 2.422(6) 26_565
Ag1B As 2.554(8) 25
Ag1B As 2.721(8) 1_655
Ag1B Ag2 2.734(4) 31_655
Ag1B Ag2 2.734(4) 31_545
Ag1B Ag1C 2.851(11) 13_544
Ag1B Ag1C 2.851(11) 14_644
Ag1B Ag2 3.059(6) 13_544
Ag1B Ag2 3.059(6) 13_654
Ag1B Ag1A 3.103(7) 1_665
Ag1B Ag1B 3.338(11) 26_455
Ag1B Ag1B 3.338(11) 27
Ag1B Ag1B 3.37(2) 3_765
Ag1B Ag1B 3.37(2) 2_645
Ag1B Eu 3.733(9) 7
Ag1C Ag1B 0.696(12) 32
Ag1C Ag1B 0.696(12) 8_545
Ag1C Ag1A 1.3898(6) 7
Ag1C Ag1A 1.3898(6) 31_545
Ag1C Ag1B 1.768(8) 7_445
Ag1C Ag1B 1.768(8) 31_655
Ag1C Ag1B 1.768(9) 33_545
Ag1C Ag1B 1.768(9) 9
Ag1C Ag1C 2.2676 2_655
Ag1C Ag1C 2.2676 2_545
Ag1C Ag1C 2.2676 3_665
Ag1C Ag1C 2.2676 3_655
Ag1C As 2.5449(11) 31_545
Ag1C As 2.5449(11) 7
Ag1C Ag2 2.8162(7) 19_656
Ag1C Ag2 2.8162(7) .
Ag1C Ag2 2.8162(7) 19_556
Ag1C Ag2 2.8162(7) 1_655
Ag1C Ag1B 2.851(11) 9_665
Ag1C Ag1B 2.851(11) 33_435
Ag1C Ag1B 2.851(11) 31_645
Ag1C Ag1B 2.851(11) 7_455
Ag2 As 2.6680(3) 31_445
Ag2 As 2.6680(4) 31
Ag2 As 2.6681(3) 31_545
Ag2 Ag1B 2.734(4) 33_445
Ag2 Ag1B 2.734(4) 32_455
Ag2 Ag1B 2.734(4) 31_655
Ag2 Ag1B 2.734(4) 31_545
Ag2 Ag1B 2.734(4) 32
Ag2 Ag1B 2.734(4) 33_435
Ag2 Ag1C 2.8162(7) 3_665
Ag2 Ag1C 2.8162(7) 2
As Ag1C 2.5449(11) 15_554
As Ag1C 2.5449(11) 13_444
As Ag1C 2.5449(11) 14_544
As Ag1B 2.554(8) 26_455
As Ag1B 2.554(8) 27_445
As Ag1B 2.554(8) 25
As Ag2 2.6680(3) 31_445
As Ag2 2.6680(4) 31
As Ag2 2.6681(3) 31_545
As Ag1B 2.721(9) 2_545
As Ag1B 2.721(8) 1_455
